data_4127750
loop_
_publ_author_name
'Xu, Mengyu'
'Traustason, Hrafn'
'Bo, Fabrice Dal'
'Hickam, Sarah'
'Chong, Saehwa'
'Zhang, Lei'
'Oliver, Allen G.'
'Burns, Peter C.'

_publ_section_title
;
 Supramolecular Assembly of Geometrically Unstable Hybrid
 Organic-Inorganic Uranyl Peroxide Cage Clusters and Their
 Transformations.
;
_journal_issue 32
_journal_name_full 'Journal of the American Chemical Society'
_journal_page_first 12780
_journal_page_last 12788
_journal_paper_doi 10.1021/jacs.9b05599
_journal_volume 141
_journal_year 2019
_chemical_formula_sum 'C0 H0 K26.92 O159 P0 U24'
_chemical_formula_weight 9309.29
_chemical_name_common U24
_space_group_crystal_system tetragonal
_space_group_IT_number 87
_space_group_name_Hall '-I 4'
_space_group_name_H-M_alt 'I 4/m'
_symmetry_space_group_name_Hall '-I 4'
_symmetry_space_group_name_H-M 'I 4/m'
_atom_sites_solution_primary direct
_atom_sites_solution_secondary difmap
_audit_creation_method SHELXL-2014/7
_cell_angle_alpha 90
_cell_angle_beta 90
_cell_angle_gamma 90
_cell_formula_units_Z 2
_cell_length_a 19.6881(13)
_cell_length_b 19.6881(13)
_cell_length_c 19.0607(18)
_cell_measurement_reflns_used 9945
_cell_measurement_temperature 160(2)
_cell_measurement_theta_max 28.88
_cell_measurement_theta_min 2.55
_cell_volume 7388.3(10)
_computing_cell_refinement 'Bruker SAINT (Bruker, 2015)'
_computing_data_collection 'Bruker APEX-3 (Bruker, 2015)'
_computing_data_reduction 'Bruker SAINT (Bruker, 2015)'
_computing_structure_refinement 'SHELXL-2014/7 (Sheldrick, 2014)'
_computing_structure_solution 'SHELXS-97 (Sheldrick, 2008)'
_diffrn_ambient_temperature 160(2)
_diffrn_detector_area_resol_mean 8.33
_diffrn_measured_fraction_theta_full 1.000
_diffrn_measured_fraction_theta_max 0.966
_diffrn_measurement_device_type 'Bruker APEX-II CCD'
_diffrn_measurement_method 'combination of \w and \f-scans '
_diffrn_radiation_type MoK\a
_diffrn_radiation_wavelength 0.71073
_diffrn_reflns_av_R_equivalents 0.0457
_diffrn_reflns_av_unetI/netI 0.0249
_diffrn_reflns_Laue_measured_fraction_full 1.000
_diffrn_reflns_Laue_measured_fraction_max 0.966
_diffrn_reflns_limit_h_max 25
_diffrn_reflns_limit_h_min -25
_diffrn_reflns_limit_k_max 26
_diffrn_reflns_limit_k_min -26
_diffrn_reflns_limit_l_max 25
_diffrn_reflns_limit_l_min -24
_diffrn_reflns_number 45706
_diffrn_reflns_point_group_measured_fraction_full 1.000
_diffrn_reflns_point_group_measured_fraction_max 0.966
_diffrn_reflns_theta_full 25.242
_diffrn_reflns_theta_max 28.939
_diffrn_reflns_theta_min 1.463
_diffrn_source 'Incoatec micro-focus'
_exptl_absorpt_coefficient_mu 27.087
_exptl_absorpt_correction_T_max 0.7458
_exptl_absorpt_correction_T_min 0.6266
_exptl_absorpt_correction_type multi-scan
_exptl_absorpt_process_details 'SADABS (Krause 2015)'
_exptl_crystal_colour yellow
_exptl_crystal_density_diffrn 4.185
_exptl_crystal_description diamond
_exptl_crystal_F_000 7983
_exptl_crystal_size_max 0.100
_exptl_crystal_size_mid 0.100
_exptl_crystal_size_min 0.010
_refine_diff_density_max 3.071
_refine_diff_density_min -2.441
_refine_diff_density_rms 0.221
_refine_ls_extinction_method none
_refine_ls_goodness_of_fit_ref 1.050
_refine_ls_hydrogen_treatment undef
_refine_ls_matrix_type full
_refine_ls_number_parameters 164
_refine_ls_number_reflns 4870
_refine_ls_number_restraints 0
_refine_ls_restrained_S_all 1.050
_refine_ls_R_factor_all 0.0256
_refine_ls_R_factor_gt 0.0210
_refine_ls_shift/su_max 0.002
_refine_ls_shift/su_mean 0.000
_refine_ls_structure_factor_coef Fsqd
_refine_ls_weighting_details 'w=1/[\s^2^(Fo^2^)+(0.0169P)^2^+112.4389P] where P=(Fo^2^+2Fc^2^)/3'
_refine_ls_weighting_scheme calc
_refine_ls_wR_factor_gt 0.0462
_refine_ls_wR_factor_ref 0.0474
_reflns_Friedel_coverage 0.000
_reflns_number_gt 4389
_reflns_number_total 4870
_reflns_threshold_expression 'I > 2\s(I)'
_cod_data_source_file ja9b05599_si_003.cif
_cod_data_source_block u24
_cod_original_cell_volume 7388.3(12)
_cod_database_code 4127750
_shelx_shelxl_version_number 2014/7
_shelx_space_group_comment
;
The symmetry employed for this shelxl refinement is uniquely defined
by the following loop, which should always be used as a source of
symmetry information in preference to the above space-group names.
They are only intended as comments.
;
_shelx_estimated_absorpt_t_min 0.173
_shelx_estimated_absorpt_t_max 0.773
_diffrn_source_monochromator 'MONTEL Multi-layer'

loop_
_space_group_symop_operation_xyz
'x, y, z'
'-x, -y, z'
'-y, x, z'
'y, -x, z'
'x+1/2, y+1/2, z+1/2'
'-x+1/2, -y+1/2, z+1/2'
'-y+1/2, x+1/2, z+1/2'
'y+1/2, -x+1/2, z+1/2'
'-x, -y, -z'
'x, y, -z'
'y, -x, -z'
'-y, x, -z'
'-x+1/2, -y+1/2, -z+1/2'
'x+1/2, y+1/2, -z+1/2'
'y+1/2, -x+1/2, -z+1/2'
'-y+1/2, x+1/2, -z+1/2'

loop_
_atom_site_label
_atom_site_type_symbol
_atom_site_fract_x
_atom_site_fract_y
_atom_site_fract_z
_atom_site_U_iso_or_equiv
_atom_site_adp_type
_atom_site_occupancy
_atom_site_site_symmetry_order
_atom_site_calc_flag
_atom_site_refinement_flags_posn
_atom_site_refinement_flags_adp
_atom_site_refinement_flags_occupancy
U1 U 0.78291(2) 0.35096(2) 0.0000 0.00697(6) Uani 1 2 d S T P
U2 U 0.82746(2) 0.54150(2) 0.0000 0.00721(6) Uani 1 2 d S T P
U3 U 0.65831(2) 0.26485(2) 0.15293(2) 0.00707(5) Uani 1 1 d . . .
U4 U 0.58285(2) 0.37626(2) 0.30090(2) 0.00753(5) Uani 1 1 d . . .
K1 K 0.65474(6) 0.46875(6) 0.12188(6) 0.0189(2) Uani 1 1 d . . .
K2 K 0.54183(11) 0.29352(11) 0.5000 0.0385(5) Uani 1 2 d S T P
K3 K 0.78527(17) 0.15059(12) 0.0000 0.0515(7) Uani 1 2 d S T P
K4A K 0.89763(12) 0.3151(2) 0.1554(2) 0.0200(11) Uiso 0.560(15) 1 d . . .
K4BA K 0.96704(16) 0.40127(18) 0.0670(2) 0.0202(12) Uiso 0.401(8) 1 d . . .
K4BC K 0.9693(4) 0.4242(5) 0.0996(6) 0.054(3) Uiso 0.236(9) 1 d . . .
K4BD K 0.8975(5) 0.3354(10) 0.1732(9) 0.041(4) Uiso 0.181(15) 1 d . . .
O1 O 0.68356(17) 0.34863(17) 0.23881(18) 0.0104(7) Uiso 1 1 d . . .
O2 O 0.63778(18) 0.17561(18) 0.07249(19) 0.0132(7) Uiso 1 1 d . . .
O3 O 0.7366(2) 0.5364(2) 0.0000 0.0101(10) Uiso 1 2 d S . P
O4 O 0.57084(17) 0.27103(17) 0.23960(18) 0.0098(7) Uiso 1 1 d . . .
O5 O 0.74541(18) 0.26179(18) 0.07045(18) 0.0115(7) Uiso 1 1 d . . .
O6 O 0.8670(3) 0.3117(3) 0.0000 0.0116(10) Uiso 1 2 d S . P
O7 O 0.76458(18) 0.31718(18) 0.11900(19) 0.0125(7) Uiso 1 1 d . . .
O8 O 0.82226(18) 0.57793(18) 0.12027(18) 0.0113(7) Uiso 1 1 d . . .
O9 O 0.82973(17) 0.44055(17) 0.06891(18) 0.0100(7) Uiso 1 1 d . . .
O10 O 0.66101(18) 0.46808(18) 0.32198(19) 0.0137(7) Uiso 1 1 d . . .
O11 O 0.61291(17) 0.32992(17) 0.10592(17) 0.0097(7) Uiso 1 1 d . . .
O12 O 0.70062(18) 0.20132(18) 0.20585(18) 0.0112(7) Uiso 1 1 d . . .
O13 O 0.55667(17) 0.41618(17) 0.22054(18) 0.0104(7) Uiso 1 1 d . . .
O14 O 0.9203(3) 0.5425(3) 0.0000 0.0120(10) Uiso 1 2 d S . P
O15 O 0.7011(2) 0.3925(2) 0.0000 0.0089(9) Uiso 1 2 d S . P
O16 O 0.61266(18) 0.33082(18) 0.37798(19) 0.0127(7) Uiso 1 1 d . . .
O17 O 0.59684(18) 0.48104(18) 0.36046(19) 0.0125(7) Uiso 1 1 d . . .
O1W O 0.7810(2) 0.4454(2) 0.2084(2) 0.0180(8) Uiso 1 1 d . . .
O2W O 0.5944(3) 0.5307(3) 0.0000 0.0294(14) Uiso 1 2 d S . P
O3W O 0.6064(3) 0.4321(3) 0.5000 0.0315(15) Uiso 1 2 d S . P
O4W O 0.4500(3) 0.2271(3) 0.4098(3) 0.0484(14) Uiso 1 1 d . . .
O5W O 0.5000 0.5000 0.1096(10) 0.033(7) Uiso 0.49(3) 4 d S . P
O6W O 0.9098(4) 0.4139(4) 0.2684(5) 0.084(2) Uiso 1 1 d . . .
O7W O 1.0000 0.5000 0.1638(10) 0.058(5) Uiso 0.5 2 d S . P
O8W O 0.8869(6) 0.4318(6) 0.2993(6) 0.045(3) Uiso 0.5 1 d . . P

loop_
_atom_site_aniso_label
_atom_site_aniso_U_11
_atom_site_aniso_U_22
_atom_site_aniso_U_33
_atom_site_aniso_U_23
_atom_site_aniso_U_13
_atom_site_aniso_U_12
U1 0.00811(12) 0.00716(11) 0.00563(11) 0.000 0.000 0.00078(9)
U2 0.00762(11) 0.00783(12) 0.00619(11) 0.000 0.000 0.00066(9)
U3 0.00701(8) 0.00838(8) 0.00582(8) 0.00045(6) -0.00089(6) 0.00095(6)
U4 0.00781(8) 0.00848(9) 0.00629(8) 0.00106(6) 0.00021(6) 0.00089(6)
K1 0.0257(6) 0.0128(5) 0.0181(6) -0.0030(4) 0.0049(5) -0.0027(5)
K2 0.0282(11) 0.0302(11) 0.0571(15) 0.000 0.000 0.0038(9)
K3 0.089(2) 0.0207(11) 0.0449(14) 0.000 0.000 0.0223(12)

loop_
_atom_type_symbol
_atom_type_description
_atom_type_scat_dispersion_real
_atom_type_scat_dispersion_imag
_atom_type_scat_source
C C 0.0033 0.0016 'International Tables Vol C Tables 4.2.6.8 and 6.1.1.4'
H H 0.0000 0.0000 'International Tables Vol C Tables 4.2.6.8 and 6.1.1.4'
O O 0.0106 0.0060 'International Tables Vol C Tables 4.2.6.8 and 6.1.1.4'
P P 0.1023 0.0942 'International Tables Vol C Tables 4.2.6.8 and 6.1.1.4'
K K 0.2009 0.2494 'International Tables Vol C Tables 4.2.6.8 and 6.1.1.4'
U U -9.6767 9.6646 'International Tables Vol C Tables 4.2.6.8 and 6.1.1.4'

loop_
_geom_angle_atom_site_label_1
_geom_angle_atom_site_label_2
_geom_angle_atom_site_label_3
_geom_angle
_geom_angle_site_symmetry_1
_geom_angle_site_symmetry_3
O15 U1 O6 178.1(2) . .
O15 U1 O5 93.36(15) . 10
O6 U1 O5 88.18(15) . 10
O15 U1 O5 93.36(15) . .
O6 U1 O5 88.18(15) . .
O5 U1 O5 70.37(17) 10 .
O15 U1 O9 90.56(15) . .
O6 U1 O9 87.86(15) . .
O5 U1 O9 175.67(12) 10 .
O5 U1 O9 111.24(12) . .
O15 U1 O9 90.56(15) . 10
O6 U1 O9 87.86(15) . 10
O5 U1 O9 111.24(12) 10 10
O5 U1 O9 175.68(12) . 10
O9 U1 O9 66.85(16) . 10
O15 U1 O7 89.50(10) . 10
O6 U1 O7 91.09(10) . 10
O5 U1 O7 36.48(12) 10 10
O5 U1 O7 106.81(12) . 10
O9 U1 O7 141.87(12) . 10
O9 U1 O7 75.03(12) 10 10
O15 U1 O7 89.50(10) . .
O6 U1 O7 91.09(10) . .
O5 U1 O7 106.81(12) 10 .
O5 U1 O7 36.48(12) . .
O9 U1 O7 75.03(12) . .
O9 U1 O7 141.87(12) 10 .
O7 U1 O7 143.10(17) 10 .
O15 U1 K4A 128.00(6) . .
O6 U1 K4A 51.78(6) . .
O5 U1 K4A 119.90(11) 10 .
O5 U1 K4A 66.31(10) . .
O9 U1 K4A 58.48(11) . .
O9 U1 K4A 109.75(9) 10 .
O7 U1 K4A 141.18(11) 10 .
O7 U1 K4A 45.33(9) . .
O15 U1 K4A 128.00(6) . 10
O6 U1 K4A 51.78(6) . 10
O5 U1 K4A 66.31(10) 10 10
O5 U1 K4A 119.90(11) . 10
O9 U1 K4A 109.74(9) . 10
O9 U1 K4A 58.48(11) 10 10
O7 U1 K4A 45.34(9) 10 10
O7 U1 K4A 141.18(11) . 10
K4A U1 K4A 102.74(11) . 10
O15 U1 U2 76.24(15) . .
O6 U1 U2 101.87(16) . .
O5 U1 U2 143.68(9) 10 .
O5 U1 U2 143.68(9) . .
O9 U1 U2 36.07(8) . .
O9 U1 U2 36.07(8) 10 .
O7 U1 U2 107.77(8) 10 .
O7 U1 U2 107.77(8) . .
K4A U1 U2 92.63(6) . .
K4A U1 U2 92.63(6) 10 .
O15 U1 K3 117.59(16) . .
O6 U1 K3 64.30(16) . .
O5 U1 K3 41.44(9) 10 .
O5 U1 K3 41.44(9) . .
O9 U1 K3 137.32(9) . .
O9 U1 K3 137.32(9) 10 .
O7 U1 K3 73.96(9) 10 .
O7 U1 K3 73.95(9) . .
K4A U1 K3 78.85(7) . .
K4A U1 K3 78.85(7) 10 .
U2 U1 K3 166.17(5) . .
O3 U2 O14 177.4(2) . .
O3 U2 O2 91.14(15) . 3_655
O14 U2 O2 90.98(15) . 3_655
O3 U2 O2 91.14(15) . 12_655
O14 U2 O2 90.98(15) . 12_655
O2 U2 O2 72.15(17) 3_655 12_655
O3 U2 O9 88.38(15) . .
O14 U2 O9 89.43(15) . .
O2 U2 O9 110.47(12) 3_655 .
O2 U2 O9 177.34(12) 12_655 .
O3 U2 O9 88.37(15) . 10
O14 U2 O9 89.44(15) . 10
O2 U2 O9 177.34(12) 3_655 10
O2 U2 O9 110.47(12) 12_655 10
O9 U2 O9 66.90(16) . 10
O3 U2 O8 88.53(9) . .
O14 U2 O8 92.25(10) . .
O2 U2 O8 36.53(12) 3_655 .
O2 U2 O8 108.62(12) 12_655 .
O9 U2 O8 73.98(12) . .
O9 U2 O8 140.83(12) 10 .
O3 U2 O8 88.53(10) . 10
O14 U2 O8 92.25(10) . 10
O2 U2 O8 108.62(12) 3_655 10
O2 U2 O8 36.53(12) 12_655 10
O9 U2 O8 140.83(12) . 10
O9 U2 O8 73.98(12) 10 10
O8 U2 O8 144.92(16) . 10
O3 U2 U1 73.61(15) . .
O14 U2 U1 103.77(16) . .
O2 U2 U1 141.33(9) 3_655 .
O2 U2 U1 141.33(9) 12_655 .
O9 U2 U1 36.10(8) . .
O9 U2 U1 36.10(8) 10 .
O8 U2 U1 106.31(8) . .
O8 U2 U1 106.31(8) 10 .
O3 U2 K4BC 130.51(17) . 10
O14 U2 K4BC 47.43(17) . 10
O2 U2 K4BC 138.33(15) 3_655 10
O2 U2 K4BC 101.56(19) 12_655 10
O9 U2 K4BC 76.83(19) . 10
O9 U2 K4BC 42.31(15) 10 10
O8 U2 K4BC 129.79(17) . 10
O8 U2 K4BC 75.81(18) 10 10
U1 U2 K4BC 66.78(15) . 10
O3 U2 K4BC 130.51(17) . .
O14 U2 K4BC 47.43(17) . .
O2 U2 K4BC 101.56(19) 3_655 .
O2 U2 K4BC 138.33(15) 12_655 .
O9 U2 K4BC 42.31(15) . .
O9 U2 K4BC 76.83(19) 10 .
O8 U2 K4BC 75.81(18) . .
O8 U2 K4BC 129.79(17) 10 .
U1 U2 K4BC 66.78(15) . .
K4BC U2 K4BC 55.3(3) 10 .
O3 U2 K4BA 129.15(15) . .
O14 U2 K4BA 48.46(15) . .
O2 U2 K4BA 112.21(10) 3_655 .
O2 U2 K4BA 138.13(10) 12_655 .
O9 U2 K4BA 41.75(9) . .
O9 U2 K4BA 66.25(10) 10 .
O8 U2 K4BA 86.14(10) . .
O8 U2 K4BA 121.76(10) 10 .
U1 U2 K4BA 59.79(5) . .
K4BC U2 K4BA 46.11(19) 10 .
K4BC U2 K4BA 10.79(14) . .
O11 U3 O12 175.84(15) . .
O11 U3 O5 92.75(14) . .
O12 U3 O5 91.11(14) . .
O11 U3 O2 96.95(14) . .
O12 U3 O2 85.79(14) . .
O5 U3 O2 70.67(12) . .
O11 U3 O1 87.29(14) . .
O12 U3 O1 89.97(14) . .
O5 U3 O1 109.21(12) . .
O2 U3 O1 175.75(12) . .
O11 U3 O4 87.14(13) . .
O12 U3 O4 88.94(14) . .
O5 U3 O4 178.07(12) . .
O2 U3 O4 111.26(12) . .
O1 U3 O4 68.85(12) . .
O11 U3 O8 92.97(14) . 4_565
O12 U3 O8 87.39(14) . 4_565
O5 U3 O8 106.88(12) . 4_565
O2 U3 O8 36.29(12) . 4_565
O1 U3 O8 143.85(12) . 4_565
O4 U3 O8 75.05(11) . 4_565
O11 U3 O7 89.61(14) . .
O12 U3 O7 92.59(14) . .
O5 U3 O7 36.24(12) . .
O2 U3 O7 106.89(12) . .
O1 U3 O7 73.01(12) . .
O4 U3 O7 141.83(12) . .
O8 U3 O7 143.12(12) 4_565 .
O11 U3 U4 76.64(11) . .
O12 U3 U4 99.33(11) . .
O5 U3 U4 142.18(9) . .
O2 U3 U4 145.84(9) . .
O1 U3 U4 35.39(8) . .
O4 U3 U4 35.95(8) . .
O8 U3 U4 109.80(8) 4_565 .
O7 U3 U4 106.58(8) . .
O11 U3 K4BD 128.7(2) . 13_655
O12 U3 K4BD 47.6(2) . 13_655
O5 U3 K4BD 138.4(2) . 13_655
O2 U3 K4BD 97.1(3) . 13_655
O1 U3 K4BD 80.2(3) . 13_655
O4 U3 K4BD 42.0(2) . 13_655
O8 U3 K4BD 71.6(3) 4_565 13_655
O7 U3 K4BD 131.9(2) . 13_655
U4 U3 K4BD 64.6(3) . 13_655
O11 U3 K1 38.29(11) . .
O12 U3 K1 140.60(11) . .
O5 U3 K1 86.55(9) . .
O2 U3 K1 129.56(9) . .
O1 U3 K1 54.37(8) . .
O4 U3 K1 92.18(8) . .
O8 U3 K1 130.81(8) 4_565 .
O7 U3 K1 63.58(9) . .
U4 U3 K1 62.544(17) . .
K4BD U3 K1 127.1(3) 13_655 .
O11 U3 K1 36.98(11) . 4_565
O12 U3 K1 140.07(11) . 4_565
O5 U3 K1 125.71(9) . 4_565
O2 U3 K1 92.16(9) . 4_565
O1 U3 K1 91.25(8) . 4_565
O4 U3 K1 54.81(8) . 4_565
O8 U3 K1 68.92(8) 4_565 4_565
O7 U3 K1 125.77(9) . 4_565
U4 U3 K1 62.388(17) . 4_565
K4BD U3 K1 93.43(16) 13_655 4_565
K1 U3 K1 65.22(4) . 4_565
O13 U4 O16 175.47(16) . .
O13 U4 O17 93.91(14) . 4_565
O16 U4 O17 89.76(14) . 4_565
O13 U4 O17 93.48(14) . .
O16 U4 O17 90.22(14) . .
O17 U4 O17 70.95(17) 4_565 .
O13 U4 O1 85.11(14) . .
O16 U4 O1 91.18(14) . .
O17 U4 O1 178.69(12) 4_565 .
O17 U4 O1 109.95(12) . .
O13 U4 O4 86.22(14) . .
O16 U4 O4 90.03(14) . .
O17 U4 O4 110.18(12) 4_565 .
O17 U4 O4 178.84(12) . .
O1 U4 O4 68.91(12) . .
O13 U4 O10 89.83(14) . .
O16 U4 O10 91.62(14) . .
O17 U4 O10 107.07(12) 4_565 .
O17 U4 O10 36.15(12) . .
O1 U4 O10 73.81(12) . .
O4 U4 O10 142.71(12) . .
O13 U4 O10 90.36(14) . 4_565
O16 U4 O10 91.04(14) . 4_565
O17 U4 O10 36.18(12) 4_565 4_565
O17 U4 O10 107.10(12) . 4_565
O1 U4 O10 142.86(12) . 4_565
O4 U4 O10 74.02(12) . 4_565
O10 U4 O10 143.14(16) . 4_565
O13 U4 U3 74.74(11) . .
O16 U4 U3 100.73(11) . .
O17 U4 U3 143.38(9) 4_565 .
O17 U4 U3 142.91(9) . .
O1 U4 U3 35.47(8) . .
O4 U4 U3 35.94(8) . .
O10 U4 U3 107.57(9) . .
O10 U4 U3 108.00(9) 4_565 .
O13 U4 K4A 129.54(13) . 13_655
O16 U4 K4A 46.84(13) . 13_655
O17 U4 K4A 101.45(10) 4_565 13_655
O17 U4 K4A 136.97(11) . 13_655
O1 U4 K4A 78.56(9) . 13_655
O4 U4 K4A 43.35(10) . 13_655
O10 U4 K4A 129.07(10) . 13_655
O10 U4 K4A 76.19(9) 4_565 13_655
U3 U4 K4A 64.40(6) . 13_655
O13 U4 K1 36.78(11) . .
O16 U4 K1 140.93(11) . .
O17 U4 K1 126.18(9) 4_565 .
O17 U4 K1 88.40(9) . .
O1 U4 K1 53.19(8) . .
O4 U4 K1 90.70(8) . .
O10 U4 K1 65.59(9) . .
O10 U4 K1 126.51(9) 4_565 .
U3 U4 K1 60.973(17) . .
K4A U4 K1 125.00(6) 13_655 .
O13 U4 K1 37.30(11) . 4_565
O16 U4 K1 140.41(11) . 4_565
O17 U4 K1 88.20(9) 4_565 4_565
O17 U4 K1 125.96(9) . 4_565
O1 U4 K1 90.49(8) . 4_565
O4 U4 K1 54.15(8) . 4_565
O10 U4 K1 126.61(9) . 4_565
O10 U4 K1 65.33(9) 4_565 4_565
U3 U4 K1 61.507(18) . 4_565
K4A U4 K1 95.04(6) 13_655 4_565
K1 U4 K1 64.39(3) . 4_565
O11 K1 O11 163.81(13) 3_655 .
O11 K1 O2W 62.57(14) 3_655 .
O11 K1 O2W 101.49(15) . .
O11 K1 O13 119.59(10) 3_655 .
O11 K1 O13 62.35(10) . .
O2W K1 O13 113.65(14) . .
O11 K1 O13 62.04(10) 3_655 3_655
O11 K1 O13 119.79(10) . 3_655
O2W K1 O13 94.08(13) . 3_655
O13 K1 O13 58.12(13) . 3_655
O11 K1 O15 113.08(11) 3_655 .
O11 K1 O15 60.96(11) . .
O2W K1 O15 72.80(13) . .
O13 K1 O15 122.98(12) . .
O13 K1 O15 166.30(12) 3_655 .
O11 K1 O1W 96.99(11) 3_655 .
O11 K1 O1W 98.58(11) . .
O2W K1 O1W 147.66(15) . .
O13 K1 O1W 98.08(11) . .
O13 K1 O1W 97.62(11) 3_655 .
O15 K1 O1W 95.69(12) . .
O11 K1 O5W 84.24(8) 3_655 .
O11 K1 O5W 84.24(8) . .
O2W K1 O5W 56.8(4) . .
O13 K1 O5W 57.7(3) . .
O13 K1 O5W 57.5(3) 3_655 .
O15 K1 O5W 110.4(3) . .
O1W K1 O5W 151.2(4) . .
O11 K1 O3 56.34(11) 3_655 .
O11 K1 O3 118.34(11) . .
O2W K1 O3 55.46(15) . .
O13 K1 O3 169.05(12) . .
O13 K1 O3 118.30(11) 3_655 .
O15 K1 O3 57.66(12) . .
O1W K1 O3 92.64(11) . .
O5W K1 O3 111.4(3) . .
O11 K1 O1 139.67(10) 3_655 .
O11 K1 O1 55.84(9) . .
O2W K1 O1 156.84(15) . .
O13 K1 O1 54.41(9) . .
O13 K1 O1 94.15(10) 3_655 .
O15 K1 O1 96.64(10) . .
O1W K1 O1 51.69(10) . .
O5W K1 O1 111.1(3) . .
O3 K1 O1 135.96(11) . .
O11 K1 O4 55.36(9) 3_655 3_655
O11 K1 O4 140.16(10) . 3_655
O2W K1 O4 117.80(14) . 3_655
O13 K1 O4 94.05(9) . 3_655
O13 K1 O4 54.53(9) 3_655 3_655
O15 K1 O4 135.00(12) . 3_655
O1W K1 O4 50.64(10) . 3_655
O5W K1 O4 111.0(3) . 3_655
O3 K1 O4 90.99(9) . 3_655
O1 K1 O4 84.40(9) . 3_655
O11 K1 U3 172.61(8) 3_655 .
O11 K1 U3 22.88(7) . .
O2W K1 U3 122.93(13) . .
O13 K1 U3 64.03(7) . .
O13 K1 U3 120.14(8) 3_655 .
O15 K1 U3 66.49(8) . .
O1W K1 U3 75.85(8) . .
O5W K1 U3 102.90(6) . .
O3 K1 U3 121.39(9) . .
O1 K1 U3 35.84(6) . .
O4 K1 U3 119.24(7) 3_655 .
O6 K2 O16 82.67(11) 13_655 10_556
O6 K2 O16 82.67(11) 13_655 .
O16 K2 O16 111.76(16) 10_556 .
O6 K2 O4W 93.99(15) 13_655 .
O16 K2 O4W 160.95(16) 10_556 .
O16 K2 O4W 86.24(14) . .
O6 K2 O4W 93.99(15) 13_655 10_556
O16 K2 O4W 86.24(14) 10_556 10_556
O16 K2 O4W 160.95(16) . 10_556
O4W K2 O4W 75.3(2) . 10_556
O6 K2 O3W 173.28(19) 13_655 11_566
O16 K2 O3W 100.99(11) 10_556 11_566
O16 K2 O3W 100.99(11) . 11_566
O4W K2 O3W 80.71(17) . 11_566
O4W K2 O3W 80.71(17) 10_556 11_566
O6 K2 O3W 114.11(18) 13_655 .
O16 K2 O3W 63.48(10) 10_556 .
O16 K2 O3W 63.48(10) . .
O4W K2 O3W 133.77(14) . .
O4W K2 O3W 133.77(15) 10_556 .
O3W K2 O3W 72.6(3) 11_566 .
O6 K2 K3 67.00(12) 13_655 13_655
O16 K2 K3 56.45(8) 10_556 13_655
O16 K2 K3 56.45(8) . 13_655
O4W K2 K3 138.89(13) . 13_655
O4W K2 K3 138.89(13) 10_556 13_655
O3W K2 K3 119.72(15) 11_566 13_655
O3W K2 K3 47.11(14) . 13_655
O6 K2 K3 128.46(14) 13_655 7_545
O16 K2 K3 120.47(8) 10_556 7_545
O16 K2 K3 120.47(8) . 7_545
O4W K2 K3 48.62(13) . 7_545
O4W K2 K3 48.62(13) 10_556 7_545
O3W K2 K3 44.82(14) 11_566 7_545
O3W K2 K3 117.43(15) . 7_545
K3 K2 K3 164.54(10) 13_655 7_545
O6 K2 K4A 51.41(5) 13_655 13_655
O16 K2 K4A 129.02(11) 10_556 13_655
O16 K2 K4A 49.71(9) . 13_655
O4W K2 K4A 58.01(13) . 13_655
O4W K2 K4A 114.29(14) 10_556 13_655
O3W K2 K4A 127.17(6) 11_566 13_655
O3W K2 K4A 111.93(9) . 13_655
K3 K2 K4A 82.88(6) 13_655 13_655
K3 K2 K4A 106.62(7) 7_545 13_655
O6 K2 K4A 51.41(5) 13_655 6_655
O16 K2 K4A 49.71(9) 10_556 6_655
O16 K2 K4A 129.02(11) . 6_655
O4W K2 K4A 114.29(14) . 6_655
O4W K2 K4A 58.01(13) 10_556 6_655
O3W K2 K4A 127.17(6) 11_566 6_655
O3W K2 K4A 111.93(9) . 6_655
K3 K2 K4A 82.88(6) 13_655 6_655
K3 K2 K4A 106.62(7) 7_545 6_655
K4A K2 K4A 100.85(9) 13_655 6_655
O6 K2 K4BA 46.52(11) 13_655 13_655
O16 K2 K4BA 122.03(11) 10_556 13_655
O16 K2 K4BA 90.46(9) . 13_655
O4W K2 K4BA 48.68(13) . 13_655
O4W K2 K4BA 74.03(14) 10_556 13_655
O3W K2 K4BA 127.37(14) 11_566 13_655
O3W K2 K4BA 151.34(12) . 13_655
K3 K2 K4BA 109.43(8) 13_655 13_655
K3 K2 K4BA 85.20(8) 7_545 13_655
K4A K2 K4BA 40.78(7) 13_655 13_655
K4A K2 K4BA 74.28(7) 6_655 13_655
O3W K3 O5 136.62(16) 13_655 10
O3W K3 O5 136.62(16) 13_655 .
O5 K3 O5 60.00(16) 10 .
O3W K3 O4W 84.15(17) 13_655 8_554
O5 K3 O4W 98.45(15) 10 8_554
O5 K3 O4W 138.40(18) . 8_554
O3W K3 O4W 84.15(17) 13_655 15
O5 K3 O4W 138.40(18) 10 15
O5 K3 O4W 98.45(15) . 15
O4W K3 O4W 73.9(2) 8_554 15
O3W K3 O16 63.62(12) 13_655 13_655
O5 K3 O16 117.97(13) 10 13_655
O5 K3 O16 73.60(11) . 13_655
O4W K3 O16 142.46(15) 8_554 13_655
O4W K3 O16 83.69(14) 15 13_655
O3W K3 O16 63.62(12) 13_655 6_654
O5 K3 O16 73.60(11) 10 6_654
O5 K3 O16 117.97(13) . 6_654
O4W K3 O16 83.69(14) 8_554 6_654
O4W K3 O16 142.46(15) 15 6_654
O16 K3 O16 97.42(16) 13_655 6_654
O3W K3 O2 143.27(14) 13_655 .
O5 K3 O2 80.10(12) 10 .
O5 K3 O2 53.37(11) . .
O4W K3 O2 90.17(16) 8_554 .
O4W K3 O2 59.51(14) 15 .
O16 K3 O2 104.03(9) 13_655 .
O16 K3 O2 151.72(11) 6_654 .
O3W K3 O2 143.27(14) 13_655 10
O5 K3 O2 53.37(11) 10 10
O5 K3 O2 80.10(12) . 10
O4W K3 O2 59.51(14) 8_554 10
O4W K3 O2 90.17(16) 15 10
O16 K3 O2 151.72(11) 13_655 10
O16 K3 O2 104.03(9) 6_654 10
O2 K3 O2 50.26(13) . 10
O3W K3 K2 55.26(16) 13_655 13_655
O5 K3 K2 91.56(11) 10 13_655
O5 K3 K2 91.56(11) . 13_655
O4W K3 K2 126.41(14) 8_554 13_655
O4W K3 K2 126.41(14) 15 13_655
O16 K3 K2 49.15(8) 13_655 13_655
O16 K3 K2 49.15(8) 6_654 13_655
O2 K3 K2 143.39(9) . 13_655
O2 K3 K2 143.39(9) 10 13_655
O3W K3 K2 50.20(15) 13_655 15
O5 K3 K2 145.79(10) 10 15
O5 K3 K2 145.79(10) . 15
O4W K3 K2 47.60(12) 8_554 15
O4W K3 K2 47.60(12) 15 15
O16 K3 K2 95.18(8) 13_655 15
O16 K3 K2 95.18(8) 6_654 15
O2 K3 K2 100.92(10) . 15
O2 K3 K2 100.93(10) 10 15
K2 K3 K2 105.46(10) 13_655 15
O3W K3 U1 128.02(18) 13_655 .
O5 K3 U1 35.05(8) 10 .
O5 K3 U1 35.05(8) . .
O4W K3 U1 133.42(13) 8_554 .
O4W K3 U1 133.42(13) 15 .
O16 K3 U1 83.65(9) 13_655 .
O16 K3 U1 83.65(9) 6_654 .
O2 K3 U1 80.68(8) . .
O2 K3 U1 80.68(8) 10 .
K2 K3 U1 72.76(6) 13_655 .
K2 K3 U1 178.22(10) 15 .
K4BD K4A O4 89.9(13) . 13_655
K4BD K4A O7 98.6(13) . .
O4 K4A O7 114.97(14) 13_655 .
K4BD K4A K4BA 85.9(13) . .
O4 K4A K4BA 136.68(14) 13_655 .
O7 K4A K4BA 108.28(13) . .
K4BD K4A K4BC 70.2(13) . .
O4 K4A K4BC 130.7(2) 13_655 .
O7 K4A K4BC 112.4(2) . .
K4BA K4A K4BC 16.0(2) . .
K4BD K4A O6W 9.0(13) . .
O4 K4A O6W 81.5(2) 13_655 .
O7 K4A O6W 105.0(2) . .
K4BA K4A O6W 90.0(2) . .
K4BC K4A O6W 74.0(3) . .
K4BD K4A O16 151.8(13) . 13_655
O4 K4A O16 64.11(12) 13_655 13_655
O7 K4A O16 83.87(15) . 13_655
K4BA K4A O16 120.15(19) . 13_655
K4BC K4A O16 134.8(3) . 13_655
O6W K4A O16 144.7(2) . 13_655
K4BD K4A O6 130.6(13) . .
O4 K4A O6 139.4(2) 13_655 .
O7 K4A O6 63.69(14) . .
K4BA K4A O6 60.87(14) . .
K4BC K4A O6 75.2(3) . .
O6W K4A O6 139.1(2) . .
O16 K4A O6 75.74(17) 13_655 .
K4BD K4A O9 75.4(13) . .
O4 K4A O9 161.33(19) 13_655 .
O7 K4A O9 57.46(11) . .
K4BA K4A O9 55.02(10) . .
K4BC K4A O9 55.2(2) . .
O6W K4A O9 84.3(2) . .
O16 K4A O9 126.98(16) 13_655 .
O6 K4A O9 55.87(12) . .
K4BD K4A O12 63.4(13) . 13_655
O4 K4A O12 58.47(11) 13_655 13_655
O7 K4A O12 68.85(11) . 13_655
K4BA K4A O12 147.5(2) . 13_655
K4BC K4A O12 132.9(3) . 13_655
O6W K4A O12 61.3(2) . 13_655
O16 K4A O12 92.14(12) 13_655 13_655
O6 K4A O12 131.87(14) . 13_655
O9 K4A O12 103.87(13) . 13_655
K4BD K4A O4W 115.6(13) . 13_655
O4 K4A O4W 85.02(14) 13_655 13_655
O7 K4A O4W 140.7(2) . 13_655
K4BA K4A O4W 58.80(13) . 13_655
K4BC K4A O4W 66.2(2) . 13_655
O6W K4A O4W 111.5(2) . 13_655
O16 K4A O4W 74.93(15) 13_655 13_655
O6 K4A O4W 79.06(16) . 13_655
O9 K4A O4W 111.59(14) . 13_655
O12 K4A O4W 143.06(14) 13_655 13_655
K4BD K4A U1 111.2(13) . .
O4 K4A U1 146.57(15) 13_655 .
O7 K4A U1 38.87(8) . .
K4BA K4A U1 72.71(9) . .
K4BC K4A U1 81.9(2) . .
O6W K4A U1 120.1(2) . .
O16 K4A U1 88.41(13) 13_655 .
O6 K4A U1 28.34(10) . .
O9 K4A U1 38.62(7) . .
O12 K4A U1 107.20(9) 13_655 .
O4W K4A U1 106.85(14) 13_655 .
K4BC K4BA K4BA 143.9(7) . 10
K4BC K4BA K4A 84.0(7) . .
K4BA K4BA K4A 127.73(13) 10 .
K4BC K4BA O7W 14.7(7) . .
K4BA K4BA O7W 132.0(3) 10 .
K4A K4BA O7W 98.1(3) . .
K4BC K4BA K4BD 73.2(9) . .
K4BA K4BA K4BD 137.1(4) 10 .
K4A K4BA K4BD 10.9(4) . .
O7W K4BA K4BD 87.5(6) . .
K4BC K4BA O14 95.3(7) . 9_765
K4BA K4BA O14 62.76(9) 10 9_765
K4A K4BA O14 156.82(17) . 9_765
O7W K4BA O14 80.7(2) . 9_765
K4BD K4BA O14 156.1(3) . 9_765
K4BC K4BA O9 83.3(7) . .
K4BA K4BA O9 90.76(10) 10 .
K4A K4BA O9 71.60(12) . .
O7W K4BA O9 91.35(13) . .
K4BD K4BA O9 69.1(3) . .
O14 K4BA O9 131.43(17) 9_765 .
K4BC K4BA O6 137.9(8) . .
K4BA K4BA O6 64.24(8) 10 .
K4A K4BA O6 64.09(12) . .
O7W K4BA O6 150.71(19) . .
K4BD K4BA O6 72.8(4) . .
O14 K4BA O6 124.99(16) 9_765 .
O9 K4BA O6 61.69(13) . .
K4BC K4BA O4W 109.8(8) . 13_655
K4BA K4BA O4W 98.38(13) 10 13_655
K4A K4BA O4W 70.44(15) . 13_655
O7W K4BA O4W 111.2(2) . 13_655
K4BD K4BA O4W 76.7(4) . 13_655
O14 K4BA O4W 88.26(17) 9_765 13_655
O9 K4BA O4W 137.96(17) . 13_655
O6 K4BA O4W 85.67(17) . 13_655
K4BC K4BA O14 80.2(7) . .
K4BA K4BA O14 66.45(8) 10 .
K4A K4BA O14 129.61(16) . .
O7W K4BA O14 73.8(3) . .
K4BD K4BA O14 123.9(4) . .
O14 K4BA O14 72.60(17) 9_765 .
O9 K4BA O14 59.26(13) . .
O6 K4BA O14 98.96(15) . .
O4W K4BA O14 159.41(18) 13_655 .
K4BC K4BA K4BC 135.8(9) . 10
K4BA K4BA K4BC 8.12(17) 10 10
K4A K4BA K4BC 134.4(2) . 10
O7W K4BA K4BC 124.1(4) . 10
K4BD K4BA K4BC 142.9(4) . 10
O14 K4BA K4BC 58.68(19) 9_765 10
O9 K4BA K4BC 89.3(2) . 10
O6 K4BA K4BC 70.33(17) . 10
O4W K4BA K4BC 104.7(2) 13_655 10
O14 K4BA K4BC 59.1(2) . 10
K4BC K4BA O8W 51.8(8) . 16_645
K4BA K4BA O8W 141.7(2) 10 16_645
K4A K4BA O8W 76.7(2) . 16_645
O7W K4BA O8W 52.5(3) . 16_645
K4BD K4BA O8W 71.8(4) . 16_645
O14 K4BA O8W 84.6(2) 9_765 16_645
O9 K4BA O8W 127.1(3) . 16_645
O6 K4BA O8W 134.5(2) . 16_645
O4W K4BA O8W 58.9(2) 13_655 16_645
O14 K4BA O8W 124.5(3) . 16_645
K4BC K4BA O8W 141.3(3) 10 16_645
K4BA K4BC O7W 159.8(10) . .
K4BA K4BC K4BD 90.6(9) . .
O7W K4BC K4BD 109.0(8) . .
K4BA K4BC K4A 80.1(8) . .
O7W K4BC K4A 119.4(6) . .
K4BD K4BC K4A 10.8(4) . .
K4BA K4BC O9 81.0(7) . .
O7W K4BC O9 109.4(4) . .
K4BD K4BC O9 70.5(3) . .
K4A K4BC O9 71.0(2) . .
K4BA K4BC O8W 115.9(9) . 16_645
O7W K4BC O8W 64.8(4) . 16_645
K4BD K4BC O8W 80.5(4) . 16_645
K4A K4BC O8W 83.6(3) . 16_645
O9 K4BC O8W 146.9(4) . 16_645
K4BA K4BC O14 69.7(7) . 9_765
O7W K4BC O14 90.3(5) . 9_765
K4BD K4BC O14 151.3(6) . 9_765
K4A K4BC O14 142.1(4) . 9_765
O9 K4BC O14 123.8(4) . 9_765
O8W K4BC O14 89.4(3) 16_645 9_765
K4BA K4BC O14 85.9(8) . .
O7W K4BC O14 84.9(5) . .
K4BD K4BC O14 130.0(4) . .
K4A K4BC O14 130.1(3) . .
O9 K4BC O14 59.6(2) . .
O8W K4BC O14 144.1(4) 16_645 .
O14 K4BC O14 71.0(3) 9_765 .
K4BA K4BC K4BA 27.9(6) . 10
O7W K4BC K4BA 135.0(6) . 10
K4BD K4BC K4BA 115.1(6) . 10
K4A K4BC K4BA 105.2(3) . 10
O9 K4BC K4BA 78.3(3) . 10
O8W K4BC K4BA 130.2(4) 16_645 10
O14 K4BC K4BA 53.6(2) 9_765 10
O14 K4BC K4BA 60.3(2) . 10
K4BA K4BC K4BC 124.4(7) . 2_765
O7W K4BC K4BC 37.2(5) . 2_765
K4BD K4BC K4BC 144.3(6) . 2_765
K4A K4BC K4BC 155.0(3) . 2_765
O9 K4BC K4BC 105.0(4) . 2_765
O8W K4BC K4BC 89.0(4) 16_645 2_765
O14 K4BC K4BC 61.2(3) 9_765 2_765
O14 K4BC K4BC 55.3(3) . 2_765
K4BA K4BC K4BC 97.79(17) 10 2_765
K4BA K4BC O4W 57.9(7) . 13_655
O7W K4BC O4W 122.8(4) . 13_655
K4BD K4BC O4W 72.4(5) . 13_655
K4A K4BC O4W 65.0(2) . 13_655
O9 K4BC O4W 123.1(4) . 13_655
O8W K4BC O4W 59.0(3) 16_645 13_655
O14 K4BC O4W 79.4(3) 9_765 13_655
O14 K4BC O4W 139.6(4) . 13_655
K4BA K4BC O4W 80.2(3) 10 13_655
K4BC K4BC O4W 129.8(4) 2_765 13_655
K4BA K4BC O6W 125.8(8) . 16_645
O7W K4BC O6W 54.2(4) . 16_645
K4BD K4BC O6W 85.1(4) . 16_645
K4A K4BC O6W 89.8(3) . 16_645
O9 K4BC O6W 144.6(4) . 16_645
O8W K4BC O6W 10.6(3) 16_645 16_645
O14 K4BC O6W 89.8(3) 9_765 16_645
O14 K4BC O6W 135.2(4) . 16_645
K4BA K4BC O6W 136.5(3) 10 16_645
K4BC K4BC O6W 79.9(3) 2_765 16_645
O4W K4BC O6W 69.5(2) 13_655 16_645
K4A K4BD O6W 169.0(15) . .
K4A K4BD K4BC 99.0(14) . .
O6W K4BD K4BC 85.5(7) . .
K4A K4BD O4 79.0(13) . 13_655
O6W K4BD O4 90.7(5) . 13_655
K4BC K4BD O4 134.7(5) . 13_655
K4A K4BD K4BA 83.1(13) . .
O6W K4BD K4BA 101.6(6) . .
K4BC K4BD K4BA 16.2(2) . .
O4 K4BD K4BA 133.5(5) 13_655 .
K4A K4BD O7 70.8(13) . .
O6W K4BD O7 116.8(6) . .
K4BC K4BD O7 112.5(4) . .
O4 K4BD O7 109.5(5) 13_655 .
K4BA K4BD O7 104.4(4) . .
K4A K4BD O8W 168.1(15) . .
O6W K4BD O8W 9.9(3) . .
K4BC K4BD O8W 92.5(7) . .
O4 K4BD O8W 90.8(5) 13_655 .
K4BA K4BD O8W 108.5(7) . .
O7 K4BD O8W 107.5(6) . .
K4A K4BD O12 107.9(14) . 13_655
O6W K4BD O12 69.5(5) . 13_655
K4BC K4BD O12 151.9(9) . 13_655
O4 K4BD O12 60.8(2) 13_655 13_655
K4BA K4BD O12 164.6(7) . 13_655
O7 K4BD O12 70.5(3) . 13_655
O8W K4BD O12 61.2(4) . 13_655
K4A K4BD O9 95.3(14) . .
O6W K4BD O9 95.5(6) . .
K4BC K4BD O9 57.4(3) . .
O4 K4BD O9 167.1(6) 13_655 .
K4BA K4BD O9 56.1(2) . .
O7 K4BD O9 57.6(2) . .
O8W K4BD O9 93.4(6) . .
O12 K4BD O9 110.9(4) 13_655 .
K4A K4BD O1W 130.5(14) . .
O6W K4BD O1W 58.8(5) . .
K4BC K4BD O1W 92.7(5) . .
O4 K4BD O1W 123.2(5) 13_655 .
K4BA K4BD O1W 100.9(4) . .
O7 K4BD O1W 60.3(3) . .
O8W K4BD O1W 51.2(4) . .
O12 K4BD O1W 63.8(3) 13_655 .
O9 K4BD O1W 52.5(2) . .
K4A K4BD O6 42.7(12) . .
O6W K4BD O6 147.6(6) . .
K4BC K4BD O6 70.7(4) . .
O4 K4BD O6 121.7(8) 13_655 .
K4BA K4BD O6 55.9(3) . .
O7 K4BD O6 57.6(3) . .
O8W K4BD O6 146.7(5) . .
O12 K4BD O6 125.7(5) 13_655 .
O9 K4BD O6 53.4(2) . .
O1W K4BD O6 99.7(3) . .
K4A K4BD O16 24.0(11) . 13_655
O6W K4BD O16 147.1(5) . 13_655
K4BC K4BD O16 120.7(7) . 13_655
O4 K4BD O16 57.0(4) 13_655 13_655
K4BA K4BD O16 105.6(7) . 13_655
O7 K4BD O16 73.8(5) . 13_655
O8W K4BD O16 144.2(4) . 13_655
O12 K4BD O16 87.3(4) 13_655 13_655
O9 K4BD O16 114.9(6) . 13_655
O1W K4BD O16 131.3(4) . 13_655
O6 K4BD O16 65.2(4) . 13_655
U4 O1 U3 109.14(13) . .
U4 O1 K1 91.66(10) . .
U3 O1 K1 89.78(10) . .
O8 O2 U2 73.85(19) 4_565 11_565
O8 O2 U3 73.63(19) 4_565 .
U2 O2 U3 122.58(15) 11_565 .
O8 O2 K3 165.9(2) 4_565 .
U2 O2 K3 117.85(13) 11_565 .
U3 O2 K3 103.60(13) . .
U2 O3 K1 122.61(12) . 10
U2 O3 K1 122.61(12) . .
K1 O3 K1 96.04(14) 10 .
U3 O4 U4 108.10(13) . .
U3 O4 K4A 108.39(14) . 13_655
U4 O4 K4A 99.16(16) . 13_655
U3 O4 K4BD 102.5(3) . 13_655
U4 O4 K4BD 110.1(5) . 13_655
K4A O4 K4BD 11.0(4) 13_655 13_655
U3 O4 K1 89.52(10) . 4_565
U4 O4 K1 90.50(10) . 4_565
K4A O4 K1 155.56(14) 13_655 4_565
K4BD O4 K1 151.0(4) 13_655 4_565
O7 O5 U3 75.3(2) . .
O7 O5 U1 74.0(2) . .
U3 O5 U1 127.10(15) . .
O7 O5 K3 147.1(3) . .
U3 O5 K3 125.04(16) . .
U1 O5 K3 103.50(13) . .
U1 O6 K2 155.9(3) . 13_655
U1 O6 K4BA 110.7(2) . .
K2 O6 K4BA 90.82(16) 13_655 .
U1 O6 K4BA 110.7(2) . 10
K2 O6 K4BA 90.82(16) 13_655 10
K4BA O6 K4BA 51.53(16) . 10
U1 O6 K4A 99.88(11) . .
K2 O6 K4A 83.44(12) 13_655 .
K4BA O6 K4A 55.04(10) . .
K4BA O6 K4A 106.18(16) 10 .
U1 O6 K4A 99.88(11) . 10
K2 O6 K4A 83.44(12) 13_655 10
K4BA O6 K4A 106.18(16) . 10
K4BA O6 K4A 55.04(10) 10 10
K4A O6 K4A 156.8(2) . 10
U1 O6 K4BD 95.9(2) . .
K2 O6 K4BD 89.3(3) 13_655 .
K4BA O6 K4BD 51.3(2) . .
K4BA O6 K4BD 102.8(3) 10 .
K4A O6 K4BD 6.8(3) . .
K4A O6 K4BD 156.4(2) 10 .
U1 O6 K4BD 95.9(2) . 10
K2 O6 K4BD 89.3(3) 13_655 10
K4BA O6 K4BD 102.8(3) . 10
K4BA O6 K4BD 51.3(2) 10 10
K4A O6 K4BD 156.4(2) . 10
K4A O6 K4BD 6.8(3) 10 10
K4BD O6 K4BD 154.0(4) . 10
O5 O7 U1 69.52(19) . .
O5 O7 U3 68.46(19) . .
U1 O7 U3 120.16(15) . .
O5 O7 K4A 113.3(3) . .
U1 O7 K4A 95.80(13) . .
U3 O7 K4A 139.54(16) . .
O5 O7 K4BD 123.8(5) . .
U1 O7 K4BD 99.9(3) . .
U3 O7 K4BD 138.9(3) . .
K4A O7 K4BD 10.6(4) . .
O2 O8 U2 69.62(19) 3_655 .
O2 O8 U3 70.08(19) 3_655 3_655
U2 O8 U3 118.12(14) . 3_655
U2 O9 U1 107.83(13) . .
U2 O9 K4BA 103.90(13) . .
U1 O9 K4BA 99.26(14) . .
U2 O9 K4BC 103.1(2) . .
U1 O9 K4BC 113.9(3) . .
K4BA O9 K4BC 15.7(2) . .
U2 O9 K4BD 154.1(3) . .
U1 O9 K4BD 91.4(4) . .
K4BA O9 K4BD 54.8(2) . .
K4BC O9 K4BD 52.1(3) . .
U2 O9 K4A 156.84(15) . .
U1 O9 K4A 82.90(13) . .
K4BA O9 K4A 53.38(10) . .
K4BC O9 K4A 53.8(2) . .
K4BD O9 K4A 9.2(4) . .
O17 O10 U4 70.56(19) . .
O17 O10 U4 70.22(19) . 3_655
U4 O10 U4 118.79(15) . 3_655
U3 O11 K1 118.83(15) . .
U3 O11 K1 120.85(15) . 4_565
K1 O11 K1 99.92(11) . 4_565
U3 O12 K4BD 106.8(3) . 13_655
U3 O12 K4A 104.18(14) . 13_655
K4BD O12 K4A 8.7(4) 13_655 13_655
U4 O13 K1 121.34(16) . .
U4 O13 K1 120.74(16) . 4_565
K1 O13 K1 98.55(11) . 4_565
U2 O14 K4BA 143.11(18) . 2_765
U2 O14 K4BA 143.11(18) . 9_765
K4BA O14 K4BA 54.47(18) 2_765 9_765
U2 O14 K4BC 137.5(2) . 2_765
K4BA O14 K4BC 15.0(2) 2_765 2_765
K4BA O14 K4BC 67.7(3) 9_765 2_765
U2 O14 K4BC 137.5(2) . 9_765
K4BA O14 K4BC 67.7(3) 2_765 9_765
K4BA O14 K4BC 15.0(2) 9_765 9_765
K4BC O14 K4BC 79.8(4) 2_765 9_765
U2 O14 K4BC 107.3(2) . 10
K4BA O14 K4BC 109.0(2) 2_765 10
K4BA O14 K4BC 77.0(3) 9_765 10
K4BC O14 K4BC 109.0(3) 2_765 10
K4BC O14 K4BC 63.5(4) 9_765 10
U2 O14 K4BC 107.3(2) . .
K4BA O14 K4BC 77.0(2) 2_765 .
K4BA O14 K4BC 109.0(2) 9_765 .
K4BC O14 K4BC 63.5(4) 2_765 .
K4BC O14 K4BC 109.0(3) 9_765 .
K4BC O14 K4BC 74.0(4) 10 .
U2 O14 K4BA 106.19(19) . 10
K4BA O14 K4BA 107.40(17) 2_765 10
K4BA O14 K4BA 86.18(17) 9_765 10
K4BC O14 K4BA 103.7(2) 2_765 10
K4BC O14 K4BA 74.0(3) 9_765 10
K4BC O14 K4BA 13.91(19) 10 10
K4BC O14 K4BA 60.7(3) . 10
U2 O14 K4BA 106.19(19) . .
K4BA O14 K4BA 86.18(17) 2_765 .
K4BA O14 K4BA 107.40(17) 9_765 .
K4BC O14 K4BA 74.0(3) 2_765 .
K4BC O14 K4BA 103.7(2) 9_765 .
K4BC O14 K4BA 60.7(3) 10 .
K4BC O14 K4BA 13.91(19) . .
K4BA O14 K4BA 47.09(16) 10 .
U1 O15 K1 120.84(11) . 10
U1 O15 K1 120.84(11) . .
K1 O15 K1 105.81(16) 10 .
U4 O16 K2 129.61(17) . .
U4 O16 K4A 106.44(16) . 13_655
K2 O16 K4A 83.67(12) . 13_655
U4 O16 K3 139.36(17) . 13_655
K2 O16 K3 74.40(10) . 13_655
K4A O16 K3 108.77(13) 13_655 13_655
U4 O16 K4BD 102.8(3) . 13_655
K2 O16 K4BD 87.5(2) . 13_655
K4A O16 K4BD 4.2(2) 13_655 13_655
K3 O16 K4BD 111.4(2) 13_655 13_655
O10 O17 U4 73.6(2) . 3_655
O10 O17 U4 73.3(2) . .
U4 O17 U4 122.28(15) 3_655 .
K1 O1W K4BD 125.1(4) . .
K1 O2W K1 107.5(2) 10 .
K3 O3W K2 85.0(2) 13_655 3_655
K3 O3W K2 77.63(19) 13_655 .
K2 O3W K2 162.6(3) 3_655 .
K2 O4W K3 83.79(17) . 7_545
K2 O4W K4BA 87.26(18) . 13_655
K3 O4W K4BA 128.1(2) 7_545 13_655
K2 O4W K4A 76.52(16) . 13_655
K3 O4W K4A 160.3(2) 7_545 13_655
K4BA O4W K4A 50.76(12) 13_655 13_655
K2 O4W K4BC 98.0(2) . 13_655
K3 O4W K4BC 135.2(3) 7_545 13_655
K4BA O4W K4BC 12.38(17) 13_655 13_655
K4A O4W K4BC 48.80(18) 13_655 13_655
K1 O5W K1 89.68(5) . 3_655
K1 O5W K1 89.68(5) . 4_565
K1 O5W K1 171.4(7) 3_655 4_565
K1 O5W K1 171.4(7) . 2_665
K1 O5W K1 89.68(6) 3_655 2_665
K1 O5W K1 89.68(5) 4_565 2_665
O8W O6W K4BD 139.8(13) . .
O8W O6W K4A 140.5(12) . .
K4BD O6W K4A 2.0(3) . .
O8W O6W K4BC 39.6(11) . 15_565
K4BD O6W K4BC 177.8(5) . 15_565
K4A O6W K4BC 179.7(4) . 15_565
O8W O6W K4BC 146.7(12) . .
K4BD O6W K4BC 50.4(4) . .
K4A O6W K4BC 51.2(2) . .
K4BC O6W K4BC 128.5(4) 15_565 .
K4BC O7W K4BC 105.6(10) . 2_765
K4BC O7W K4BA 100.7(7) . 2_765
K4BC O7W K4BA 5.5(3) 2_765 2_765
K4BC O7W K4BA 5.5(3) . .
K4BC O7W K4BA 100.7(7) 2_765 .
K4BA O7W K4BA 96.0(6) 2_765 .
O6W O8W K4BC 129.7(13) . 15_565
O6W O8W K4BD 30.2(10) . .
K4BC O8W K4BD 159.9(6) 15_565 .
O6W O8W K4BA 141.1(13) . 15_565
K4BC O8W K4BA 12.3(2) 15_565 15_565
K4BD O8W K4BA 171.1(5) . 15_565

loop_
_geom_bond_atom_site_label_1
_geom_bond_atom_site_label_2
_geom_bond_distance
_geom_bond_site_symmetry_2
U1 O15 1.807(5) .
U1 O6 1.826(5) .
U1 O5 2.330(3) 10
U1 O5 2.330(3) .
U1 O9 2.384(3) .
U1 O9 2.384(3) 10
U1 O7 2.391(4) 10
U1 O7 2.391(4) .
U1 K4A 3.791(3) .
U1 K4A 3.791(3) 10
U1 U2 3.8524(4) .
U1 K3 3.945(2) .
U2 O3 1.792(5) .
U2 O14 1.827(5) .
U2 O2 2.346(4) 3_655
U2 O2 2.346(4) 12_655
U2 O9 2.383(3) .
U2 O9 2.383(3) 10
U2 O8 2.404(3) .
U2 O8 2.404(3) 10
U2 K4BC 4.091(9) 10
U2 K4BC 4.091(9) .
U2 K4BA 4.099(3) .
U3 O11 1.801(3) .
U3 O12 1.810(3) .
U3 O5 2.327(4) .
U3 O2 2.367(4) .
U3 O1 2.376(3) .
U3 O4 2.390(3) .
U3 O8 2.415(3) 4_565
U3 O7 2.420(4) .
U3 U4 3.8695(3) .
U3 K4BD 4.010(11) 13_655
U3 K1 4.0583(12) .
U3 K1 4.0970(12) 4_565
U4 O13 1.797(3) .
U4 O16 1.817(4) .
U4 O17 2.364(4) 4_565
U4 O17 2.371(4) .
U4 O1 2.372(3) .
U4 O4 2.390(3) .
U4 O10 2.408(4) .
U4 O10 2.410(4) 4_565
U4 K4A 3.877(4) 13_655
U4 K1 4.1185(12) .
U4 K1 4.1308(12) 4_565
K1 O11 2.871(4) 3_655
K1 O11 2.871(4) .
K1 O2W 2.881(4) .
K1 O13 2.887(4) .
K1 O13 2.912(4) 3_655
K1 O15 2.913(3) .
K1 O1W 3.018(4) .
K1 O5W 3.117(2) .
K1 O3 3.125(3) .
K1 O1 3.299(4) .
K1 O4 3.348(4) 3_655
K2 O6 2.742(5) 13_655
K2 O16 2.810(4) 10_556
K2 O16 2.810(4) .
K2 O4W 2.816(6) .
K2 O4W 2.816(6) 10_556
K2 O3W 2.924(7) 11_566
K2 O3W 3.010(7) .
K2 K3 3.577(4) 13_655
K2 K3 3.792(3) 7_545
K2 K4A 3.842(5) 13_655
K2 K4A 3.842(5) 6_655
K2 K4BA 4.046(4) 13_655
K3 O3W 2.683(7) 13_655
K3 O5 2.686(4) 10
K3 O5 2.686(4) .
K3 O4W 2.862(6) 8_554
K3 O4W 2.862(6) 15
K3 O16 3.096(4) 13_655
K3 O16 3.096(4) 6_654
K3 O2 3.253(5) .
K3 O2 3.253(5) 10
K3 K2 3.577(4) 13_655
K3 K2 3.792(3) 15
K4A K4BD 0.53(2) .
K4A O4 2.696(4) 13_655
K4A O7 2.710(4) .
K4A K4BA 2.754(4) .
K4A K4BC 2.781(9) .
K4A O6W 2.913(10) .
K4A O16 2.949(6) 13_655
K4A O6 3.023(4) .
K4A O9 3.257(4) .
K4A O12 3.293(5) 13_655
K4A O4W 3.351(7) 13_655
K4BA K4BC 0.770(10) .
K4BA K4BA 2.552(8) 10
K4BA O7W 2.758(13) .
K4BA K4BD 2.767(11) .
K4BA O14 2.789(5) 9_765
K4BA O9 2.812(5) .
K4BA O6 2.936(6) .
K4BA O4W 3.042(7) 13_655
K4BA O14 3.195(6) .
K4BA K4BC 3.207(13) 10
K4BA O8W 3.248(13) 16_645
K4BC O7W 2.022(16) .
K4BC K4BD 2.650(14) .
K4BC O9 2.828(10) .
K4BC O8W 2.837(15) 16_645
K4BC O14 2.960(10) 9_765
K4BC O14 3.156(10) .
K4BC K4BA 3.207(13) 10
K4BC K4BC 3.22(2) 2_765
K4BC O4W 3.381(12) 13_655
K4BC O6W 3.420(14) 16_645
K4BD O6W 2.40(3) .
K4BD O4 2.746(12) 13_655
K4BD O7 2.837(13) .
K4BD O8W 3.07(3) .
K4BD O12 3.093(13) 13_655
K4BD O9 3.166(11) .
K4BD O1W 3.225(18) .
K4BD O6 3.389(19) .
K4BD O16 3.42(2) 13_655
O2 O8 1.490(5) 4_565
O2 U2 2.347(4) 11_565
O3 K1 3.125(3) 10
O4 K4A 2.696(4) 13_655
O4 K4BD 2.746(12) 13_655
O4 K1 3.348(4) 4_565
O5 O7 1.479(5) .
O6 K2 2.742(5) 13_655
O6 K4BA 2.936(6) 10
O6 K4A 3.023(4) 10
O6 K4BD 3.389(19) 10
O8 O2 1.490(5) 3_655
O8 U3 2.415(3) 3_655
O10 O17 1.483(5) .
O10 U4 2.410(4) 3_655
O11 K1 2.871(4) 4_565
O12 K4BD 3.093(13) 13_655
O12 K4A 3.293(5) 13_655
O13 K1 2.913(4) 4_565
O14 K4BA 2.789(5) 2_765
O14 K4BA 2.789(5) 9_765
O14 K4BC 2.960(10) 2_765
O14 K4BC 2.960(10) 9_765
O14 K4BC 3.156(10) 10
O14 K4BA 3.195(6) 10
O15 K1 2.912(3) 10
O16 K4A 2.949(6) 13_655
O16 K3 3.095(4) 13_655
O16 K4BD 3.42(2) 13_655
O17 U4 2.364(4) 3_655
O2W K1 2.881(4) 10
O3W K3 2.683(7) 13_655
O3W K2 2.924(7) 3_655
O4W K3 2.862(6) 7_545
O4W K4BA 3.042(7) 13_655
O4W K4A 3.351(7) 13_655
O4W K4BC 3.381(12) 13_655
O5W K1 3.117(2) 3_655
O5W K1 3.117(2) 4_565
O5W K1 3.117(2) 2_665
O6W O8W 0.821(12) .
O6W K4BC 3.420(14) 15_565
O7W K4BC 2.022(16) 2_765
O7W K4BA 2.758(13) 2_765
O8W K4BC 2.837(15) 15_565
O8W K4BA 3.248(13) 15_565
